data_2226888
loop_
_publ_author_name
'SiMa, Weiwei'

_publ_section_title
;
 4'-(Morpholinomethyl)biphenyl-2-carbonitrile
;
_journal_coeditor_code HB5523
_journal_issue 8
_journal_name_full 'Acta Crystallographica Section E'
_journal_page_first o1884
_journal_paper_doi 10.1107/S1600536810025109
_journal_volume 66
_journal_year 2010
_chemical_formula_iupac 'C18 H18 N2 O'
_chemical_formula_moiety 'C18 H18 N2 O'
_chemical_formula_sum 'C18 H18 N2 O'
_chemical_formula_weight 278.34
_chemical_name_systematic
;
4'-(Morpholinomethyl)biphenyl-2-carbonitrile
;
_space_group_IT_number 14
_symmetry_cell_setting monoclinic
_symmetry_space_group_name_Hall '-P 2yn'
_symmetry_space_group_name_H-M 'P 1 21/n 1'
_atom_sites_solution_hydrogens geom
_atom_sites_solution_primary direct
_atom_sites_solution_secondary difmap
_audit_creation_method SHELXL-97
_cell_angle_alpha 90.00
_cell_angle_beta 93.269(7)
_cell_angle_gamma 90.00
_cell_formula_units_Z 4
_cell_length_a 10.924(6)
_cell_length_b 10.891(5)
_cell_length_c 12.943(7)
_cell_measurement_reflns_used 3548
_cell_measurement_temperature 293(2)
_cell_measurement_theta_max 27.4391
_cell_measurement_theta_min 2.3741
_cell_volume 1537.4(14)
_computing_cell_refinement 'CrystalClear (Rigaku, 2005)'
_computing_data_collection 'CrystalClear (Rigaku, 2005)'
_computing_data_reduction 'CrystalClear (Rigaku, 2005)'
_computing_molecular_graphics 'SHELXTL (Sheldrick, 2008)'
_computing_publication_material 'SHELXL97 (Sheldrick, 2008)'
_computing_structure_refinement 'SHELXL97 (Sheldrick, 2008)'
_computing_structure_solution 'SHELXS97 (Sheldrick, 2008)'
_diffrn_ambient_temperature 293(2)
_diffrn_detector_area_resol_mean 13.6612
_diffrn_measured_fraction_theta_full 0.995
_diffrn_measured_fraction_theta_max 0.995
_diffrn_measurement_device_type 'Rigaku SCXmini diffractometer'
_diffrn_measurement_method '\w scans'
_diffrn_radiation_monochromator graphite
_diffrn_radiation_source 'fine-focus sealed tube'
_diffrn_radiation_type MoK\a
_diffrn_radiation_wavelength 0.71073
_diffrn_reflns_av_R_equivalents 0.0415
_diffrn_reflns_av_sigmaI/netI 0.0317
_diffrn_reflns_limit_h_max 14
_diffrn_reflns_limit_h_min -14
_diffrn_reflns_limit_k_max 14
_diffrn_reflns_limit_k_min -14
_diffrn_reflns_limit_l_max 16
_diffrn_reflns_limit_l_min -16
_diffrn_reflns_number 16364
_diffrn_reflns_theta_full 27.45
_diffrn_reflns_theta_max 27.45
_diffrn_reflns_theta_min 2.37
_diffrn_standards_number 0
_exptl_absorpt_coefficient_mu 0.075
_exptl_absorpt_correction_T_max 0.985
_exptl_absorpt_correction_T_min 0.985
_exptl_absorpt_correction_type multi-scan
_exptl_absorpt_process_details '(CrystalClear; Rigaku, 2005)'
_exptl_crystal_colour Colourless
_exptl_crystal_density_diffrn 1.203
_exptl_crystal_density_method 'not measured'
_exptl_crystal_description Prism
_exptl_crystal_F_000 592
_exptl_crystal_size_max 0.20
_exptl_crystal_size_mid 0.20
_exptl_crystal_size_min 0.20
_refine_diff_density_max 0.136
_refine_diff_density_min -0.145
_refine_ls_extinction_method none
_refine_ls_goodness_of_fit_ref 1.102
_refine_ls_hydrogen_treatment constr
_refine_ls_matrix_type full
_refine_ls_number_parameters 190
_refine_ls_number_reflns 3493
_refine_ls_number_restraints 0
_refine_ls_restrained_S_all 1.102
_refine_ls_R_factor_all 0.0726
_refine_ls_R_factor_gt 0.0531
_refine_ls_shift/su_max 0.000
_refine_ls_shift/su_mean 0.000
_refine_ls_structure_factor_coef Fsqd
_refine_ls_weighting_details 'calc w=1/[\s^2^(Fo^2^)+(0.0609P)^2^+0.1520P] where P=(Fo^2^+2Fc^2^)/3'
_refine_ls_weighting_scheme calc
_refine_ls_wR_factor_gt 0.1224
_refine_ls_wR_factor_ref 0.1379
_reflns_number_gt 2757
_reflns_number_total 3493
_reflns_threshold_expression I>2\s(I)
_cod_data_source_file hb5523.cif
_cod_data_source_block I
_cod_original_cell_volume 1537.4(13)
_cod_original_sg_symbol_H-M 'P 21/n'
_cod_database_code 2226888
_cod_database_fobs_code 2226888

loop_
_symmetry_equiv_pos_as_xyz
'x, y, z'
'-x+1/2, y+1/2, -z+1/2'
'-x, -y, -z'
'x-1/2, -y-1/2, z-1/2'

loop_
_atom_site_type_symbol
_atom_site_label
_atom_site_fract_x
_atom_site_fract_y
_atom_site_fract_z
_atom_site_U_iso_or_equiv
_atom_site_adp_type
_atom_site_calc_flag
_atom_site_refinement_flags
_atom_site_occupancy
_atom_site_disorder_assembly
_atom_site_disorder_group
C C5 1.14259(16) 0.82069(14) 0.13367(14) 0.0528(4) Uani d . 1 . .
H H5A 1.1325 0.8304 0.0600 0.063 Uiso d R 1 . .
H H5B 1.2288 0.8226 0.1527 0.063 Uiso d R 1 . .
C C9 0.97335(13) 1.12626(12) 0.28571(10) 0.0365(3) Uani d . 1 . .
N N2 1.09293(12) 0.70241(11) 0.16311(10) 0.0448(3) Uani d . 1 . .
C C12 0.92172(13) 1.23165(12) 0.34199(11) 0.0380(3) Uani d . 1 . .
C C17 0.82704(13) 1.30573(13) 0.29907(11) 0.0395(3) Uani d . 1 . .
C C7 1.04111(15) 0.91490(13) 0.28539(12) 0.0459(4) Uani d . 1 . .
H H7A 1.0501 0.8374 0.3203 0.055 Uiso d R 1 . .
C C10 1.01117(14) 1.13799(13) 0.18511(11) 0.0420(3) Uani d . 1 . .
H H10A 1.0006 1.2150 0.1497 0.050 Uiso d R 1 . .
C C6 1.08033(14) 0.92683(13) 0.18531(12) 0.0421(4) Uani d . 1 . .
O O1 1.00038(13) 0.45991(10) 0.13465(10) 0.0654(4) Uani d . 1 . .
C C16 0.78280(14) 1.40534(14) 0.35368(13) 0.0484(4) Uani d . 1 . .
H H16A 0.7205 1.4542 0.3238 0.058 Uiso calc R 1 . .
C C18 0.76939(14) 1.27795(14) 0.19868(13) 0.0471(4) Uani d . 1 . .
C C11 1.06370(14) 1.03952(14) 0.13615(12) 0.0452(4) Uani d . 1 . .
H H11A 1.0885 1.0491 0.0666 0.054 Uiso d R 1 . .
C C8 0.98879(15) 1.01272(13) 0.33456(12) 0.0439(4) Uani d . 1 . .
H H8A 0.9631 1.0025 0.4038 0.053 Uiso d R 1 . .
C C13 0.96826(16) 1.26019(14) 0.44174(12) 0.0493(4) Uani d . 1 . .
H H13A 1.0335 1.2114 0.4731 0.059 Uiso d R 1 . .
C C4 0.97391(15) 0.67913(14) 0.11041(14) 0.0505(4) Uani d . 1 . .
H H4A 0.9831 0.6723 0.0373 0.061 Uiso d R 1 . .
H H4B 0.9195 0.7463 0.1219 0.061 Uiso d R 1 . .
C C14 0.92365(18) 1.35790(16) 0.49598(13) 0.0576(5) Uani d . 1 . .
H H14A 0.9561 1.3749 0.5650 0.069 Uiso d R 1 . .
C C15 0.83137(17) 1.43118(15) 0.45173(14) 0.0556(4) Uani d . 1 . .
H H15A 0.8015 1.4998 0.4894 0.067 Uiso d R 1 . .
N N1 0.71962(15) 1.25687(16) 0.12030(12) 0.0694(5) Uani d . 1 . .
C C1 1.17405(17) 0.59987(15) 0.14313(16) 0.0639(5) Uani d . 1 . .
H H1A 1.2532 0.6137 0.1773 0.077 Uiso d R 1 . .
H H1B 1.1843 0.5923 0.0702 0.077 Uiso d R 1 . .
C C3 0.92168(18) 0.56140(15) 0.14975(17) 0.0666(5) Uani d . 1 . .
H H3A 0.9090 0.5703 0.2222 0.080 Uiso d R 1 . .
H H3B 0.8435 0.5460 0.1144 0.080 Uiso d R 1 . .
C C2 1.1182(2) 0.48294(16) 0.18227(17) 0.0732(6) Uani d . 1 . .
H H2A 1.1716 0.4151 0.1701 0.088 Uiso d R 1 . .
H H2B 1.1113 0.4901 0.2556 0.088 Uiso d R 1 . .

loop_
_atom_site_aniso_label
_atom_site_aniso_U_11
_atom_site_aniso_U_22
_atom_site_aniso_U_33
_atom_site_aniso_U_12
_atom_site_aniso_U_13
_atom_site_aniso_U_23
C5 0.0498(10) 0.0402(8) 0.0696(11) -0.0040(7) 0.0130(8) -0.0107(7)
C9 0.0376(8) 0.0340(7) 0.0373(7) -0.0013(6) -0.0025(6) -0.0027(6)
N2 0.0462(7) 0.0338(6) 0.0542(8) 0.0031(5) 0.0015(6) -0.0064(5)
C12 0.0419(8) 0.0338(7) 0.0384(7) -0.0034(6) 0.0017(6) -0.0004(6)
C17 0.0372(8) 0.0379(8) 0.0434(8) -0.0038(6) 0.0033(6) -0.0002(6)
C7 0.0559(10) 0.0331(8) 0.0487(9) -0.0002(6) 0.0027(7) 0.0025(6)
C10 0.0462(9) 0.0363(7) 0.0437(8) 0.0003(6) 0.0034(6) 0.0035(6)
C6 0.0402(8) 0.0353(8) 0.0511(9) -0.0045(6) 0.0041(6) -0.0060(6)
O1 0.0846(10) 0.0374(6) 0.0742(9) -0.0038(6) 0.0041(7) -0.0066(5)
C16 0.0425(9) 0.0417(8) 0.0617(10) 0.0020(6) 0.0078(7) -0.0027(7)
C18 0.0405(9) 0.0480(9) 0.0525(9) 0.0043(7) -0.0011(7) -0.0003(7)
C11 0.0488(9) 0.0445(9) 0.0431(8) -0.0032(7) 0.0101(7) 0.0000(6)
C8 0.0540(9) 0.0395(8) 0.0381(8) -0.0013(7) 0.0018(6) 0.0007(6)
C13 0.0590(10) 0.0444(9) 0.0433(8) 0.0013(7) -0.0068(7) -0.0042(7)
C4 0.0464(9) 0.0406(8) 0.0644(10) 0.0029(7) 0.0015(7) -0.0049(7)
C14 0.0777(13) 0.0520(10) 0.0428(9) -0.0052(9) 0.0003(8) -0.0113(7)
C15 0.0628(11) 0.0451(9) 0.0603(11) -0.0028(8) 0.0164(8) -0.0150(8)
N1 0.0603(10) 0.0852(12) 0.0608(10) 0.0075(8) -0.0139(8) -0.0089(8)
C1 0.0558(11) 0.0444(10) 0.0903(14) 0.0115(8) -0.0053(10) -0.0108(9)
C3 0.0625(12) 0.0464(10) 0.0923(15) -0.0088(8) 0.0161(10) -0.0087(9)
C2 0.0919(16) 0.0431(10) 0.0824(14) 0.0137(10) -0.0138(12) -0.0018(9)

loop_
_atom_type_symbol
_atom_type_description
_atom_type_scat_dispersion_real
_atom_type_scat_dispersion_imag
_atom_type_scat_source
C C 0.0033 0.0016 'International Tables Vol C Tables 4.2.6.8 and 6.1.1.4'
H H 0.0000 0.0000 'International Tables Vol C Tables 4.2.6.8 and 6.1.1.4'
N N 0.0061 0.0033 'International Tables Vol C Tables 4.2.6.8 and 6.1.1.4'
O O 0.0106 0.0060 'International Tables Vol C Tables 4.2.6.8 and 6.1.1.4'

loop_
_geom_angle_atom_site_label_1
_geom_angle_atom_site_label_2
_geom_angle_atom_site_label_3
_geom_angle_site_symmetry_1
_geom_angle_site_symmetry_3
_geom_angle
_geom_angle_publ_flag
N2 C5 C6 . . 112.08(13) ?
N2 C5 H5A . . 109.5 ?
C6 C5 H5A . . 109.0 ?
N2 C5 H5B . . 109.0 ?
C6 C5 H5B . . 109.2 ?
H5A C5 H5B . . 108.0 ?
C10 C9 C8 . . 118.04(13) ?
C10 C9 C12 . . 121.83(12) ?
C8 C9 C12 . . 120.10(13) ?
C4 N2 C5 . . 111.55(13) ?
C4 N2 C1 . . 108.61(12) ?
C5 N2 C1 . . 113.06(14) ?
C13 C12 C17 . . 117.41(13) ?
C13 C12 C9 . . 119.78(13) ?
C17 C12 C9 . . 122.81(13) ?
C16 C17 C12 . . 121.04(14) ?
C16 C17 C18 . . 118.22(14) ?
C12 C17 C18 . . 120.70(13) ?
C8 C7 C6 . . 120.91(14) ?
C8 C7 H7A . . 119.7 ?
C6 C7 H7A . . 119.4 ?
C11 C10 C9 . . 120.56(13) ?
C11 C10 H10A . . 120.0 ?
C9 C10 H10A . . 119.5 ?
C11 C6 C7 . . 117.96(14) ?
C11 C6 C5 . . 121.46(14) ?
C7 C6 C5 . . 120.55(14) ?
C2 O1 C3 . . 110.13(13) ?
C15 C16 C17 . . 119.96(15) ?
C15 C16 H16A . . 120.0 ?
C17 C16 H16A . . 120.0 ?
N1 C18 C17 . . 177.55(18) ?
C10 C11 C6 . . 121.37(14) ?
C10 C11 H11A . . 119.4 ?
C6 C11 H11A . . 119.3 ?
C7 C8 C9 . . 121.16(14) ?
C7 C8 H8A . . 119.4 ?
C9 C8 H8A . . 119.4 ?
C14 C13 C12 . . 121.48(15) ?
C14 C13 H13A . . 119.2 ?
C12 C13 H13A . . 119.3 ?
N2 C4 C3 . . 109.62(14) ?
N2 C4 H4A . . 109.6 ?
C3 C4 H4A . . 109.3 ?
N2 C4 H4B . . 109.8 ?
C3 C4 H4B . . 110.3 ?
H4A C4 H4B . . 108.2 ?
C13 C14 C15 . . 120.30(15) ?
C13 C14 H14A . . 120.0 ?
C15 C14 H14A . . 119.7 ?
C16 C15 C14 . . 119.81(15) ?
C16 C15 H15A . . 120.2 ?
C14 C15 H15A . . 120.0 ?
N2 C1 C2 . . 108.95(16) ?
N2 C1 H1A . . 109.8 ?
C2 C1 H1A . . 110.3 ?
N2 C1 H1B . . 110.3 ?
C2 C1 H1B . . 109.2 ?
H1A C1 H1B . . 108.3 ?
O1 C3 C4 . . 111.87(15) ?
O1 C3 H3A . . 109.6 ?
C4 C3 H3A . . 108.8 ?
O1 C3 H3B . . 109.1 ?
C4 C3 H3B . . 109.4 ?
H3A C3 H3B . . 108.0 ?
O1 C2 C1 . . 112.15(15) ?
O1 C2 H2A . . 109.7 ?
C1 C2 H2A . . 109.5 ?
O1 C2 H2B . . 108.9 ?
C1 C2 H2B . . 108.6 ?
H2A C2 H2B . . 107.9 ?

loop_
_geom_bond_atom_site_label_1
_geom_bond_atom_site_label_2
_geom_bond_site_symmetry_2
_geom_bond_distance
_geom_bond_publ_flag
C5 N2 . 1.457(2) ?
C5 C6 . 1.516(2) ?
C5 H5A . 0.9600 ?
C5 H5B . 0.9601 ?
C9 C10 . 1.394(2) ?
C9 C8 . 1.395(2) ?
C9 C12 . 1.4877(19) ?
N2 C4 . 1.456(2) ?
N2 C1 . 1.458(2) ?
C12 C13 . 1.395(2) ?
C12 C17 . 1.401(2) ?
C17 C16 . 1.396(2) ?
C17 C18 . 1.443(2) ?
C7 C8 . 1.381(2) ?
C7 C6 . 1.393(2) ?
C7 H7A . 0.9601 ?
C10 C11 . 1.387(2) ?
C10 H10A . 0.9600 ?
C6 C11 . 1.390(2) ?
O1 C2 . 1.417(3) ?
O1 C3 . 1.421(2) ?
C16 C15 . 1.376(2) ?
C16 H16A . 0.9300 ?
C18 N1 . 1.146(2) ?
C11 H11A . 0.9601 ?
C8 H8A . 0.9599 ?
C13 C14 . 1.379(2) ?
C13 H13A . 0.9600 ?
C4 C3 . 1.504(2) ?
C4 H4A . 0.9600 ?
C4 H4B . 0.9600 ?
C14 C15 . 1.384(3) ?
C14 H14A . 0.9600 ?
C15 H15A . 0.9600 ?
C1 C2 . 1.512(3) ?
C1 H1A . 0.9600 ?
C1 H1B . 0.9599 ?
C3 H3A . 0.9601 ?
C3 H3B . 0.9599 ?
C2 H2A . 0.9600 ?
C2 H2B . 0.9599 ?

loop_
_geom_hbond_atom_site_label_D
_geom_hbond_atom_site_label_H
_geom_hbond_atom_site_label_A
_geom_hbond_site_symmetry_A
_geom_hbond_distance_DH
_geom_hbond_distance_HA
_geom_hbond_distance_DA
_geom_hbond_angle_DHA
C1 H1A Cg2 2_745 0.96 2.76 3.638(3) 151
C16 H16A Cg2 2_655 0.93 2.87 3.746(3) 157

loop_
_geom_torsion_atom_site_label_1
_geom_torsion_atom_site_label_2
_geom_torsion_atom_site_label_3
_geom_torsion_atom_site_label_4
_geom_torsion_site_symmetry_1
_geom_torsion_site_symmetry_2
_geom_torsion_site_symmetry_3
_geom_torsion_site_symmetry_4
_geom_torsion
_geom_torsion_publ_flag
C6 C5 N2 C4 . . . . 75.91(17) ?
C6 C5 N2 C1 . . . . -161.33(14) ?
C10 C9 C12 C13 . . . . -129.59(16) ?
C8 C9 C12 C13 . . . . 48.3(2) ?
C10 C9 C12 C17 . . . . 50.1(2) ?
C8 C9 C12 C17 . . . . -131.94(15) ?
C13 C12 C17 C16 . . . . 1.0(2) ?
C9 C12 C17 C16 . . . . -178.70(13) ?
C13 C12 C17 C18 . . . . -176.48(14) ?
C9 C12 C17 C18 . . . . 3.8(2) ?
C8 C9 C10 C11 . . . . -0.7(2) ?
C12 C9 C10 C11 . . . . 177.28(13) ?
C8 C7 C6 C11 . . . . -0.8(2) ?
C8 C7 C6 C5 . . . . 177.36(14) ?
N2 C5 C6 C11 . . . . -147.09(15) ?
N2 C5 C6 C7 . . . . 34.8(2) ?
C12 C17 C16 C15 . . . . -0.7(2) ?
C18 C17 C16 C15 . . . . 176.86(15) ?
C16 C17 C18 N1 . . . . -39(4) ?
C12 C17 C18 N1 . . . . 138(4) ?
C9 C10 C11 C6 . . . . 0.0(2) ?
C7 C6 C11 C10 . . . . 0.8(2) ?
C5 C6 C11 C10 . . . . -177.38(14) ?
C6 C7 C8 C9 . . . . 0.1(2) ?
C10 C9 C8 C7 . . . . 0.6(2) ?
C12 C9 C8 C7 . . . . -177.35(13) ?
C17 C12 C13 C14 . . . . -0.4(2) ?
C9 C12 C13 C14 . . . . 179.34(15) ?
C5 N2 C4 C3 . . . . -175.30(13) ?
C1 N2 C4 C3 . . . . 59.43(18) ?
C12 C13 C14 C15 . . . . -0.5(3) ?
C17 C16 C15 C14 . . . . -0.3(2) ?
C13 C14 C15 C16 . . . . 0.9(3) ?
C4 N2 C1 C2 . . . . -59.12(19) ?
C5 N2 C1 C2 . . . . 176.50(14) ?
C2 O1 C3 C4 . . . . 56.2(2) ?
N2 C4 C3 O1 . . . . -58.5(2) ?
C3 O1 C2 C1 . . . . -56.5(2) ?
N2 C1 C2 O1 . . . . 58.6(2) ?

loop_
_cod_related_entry_id
_cod_related_entry_database
_cod_related_entry_code
1 ChemSpider 11795373
